data_9010546
loop_
_publ_author_name
'Johnsen, O.'
'Grice, J. D.'

_publ_section_title
;
 The crystal chemistry of the eudialyte group
 Sample: #3
 Note: additional sites with low but unreported occupancies excluded
;
_journal_name_full 'The Canadian Mineralogist'
_journal_page_first 865
_journal_page_last 891
_journal_volume 37
_journal_year 1999
_chemical_compound_source 'Mont Saint-Hilaire, Rouville County, Quebec, Canada'
_chemical_formula_sum
;Ca4.8 Ce0.75 Cl1.08 Fe1.47 H0.93 K0.24 La0.51 Mn2.34 Na13.08 Nb0.78 Nd0.15
 O76.47 Si24.93 Sr0.06 Ta0.07 Y0.18 Zr3
;
_chemical_name_mineral Kentbrooksite
_space_group_IT_number 160
_symmetry_space_group_name_Hall 'R 3 -2"'
_symmetry_space_group_name_H-M 'R 3 m :H'
_cell_angle_alpha 90
_cell_angle_beta 90
_cell_angle_gamma 120
_cell_formula_units_Z 3
_cell_length_a 14.2602
_cell_length_b 14.2602
_cell_length_c 29.980
_cell_volume 5279.752
_database_code_amcsd 0005609
_exptl_crystal_density_diffrn 3.070
_cod_original_cell_volume 5279.751
_cod_original_sg_symbol_H-M 'R 3 m'
_cod_original_formula_sum
;Ca4.8 Mn2.34 Y.18 Ce.75 La.51 Fe1.47 Nb.78 Ta.07 Si24.93 Na13.08 Nd.15 K.24
 Sr.06 Zr3 O76.47 Cl1.08 H.93
;
_cod_database_code 9010546

loop_
_space_group_symop_operation_xyz
x,y,z
2/3+x,1/3+y,1/3+z
1/3+x,2/3+y,2/3+z
x,x-y,z
2/3+x,1/3+x-y,1/3+z
1/3+x,2/3+x-y,2/3+z
-y,-x,z
2/3-y,1/3-x,1/3+z
1/3-y,2/3-x,2/3+z
-x+y,y,z
2/3-x+y,1/3+y,1/3+z
1/3-x+y,2/3+y,2/3+z
-y,x-y,z
2/3-y,1/3+x-y,1/3+z
1/3-y,2/3+x-y,2/3+z
-x+y,-x,z
2/3-x+y,1/3-x,1/3+z
1/3-x+y,2/3-x,2/3+z

loop_
_atom_site_label
_atom_site_fract_x
_atom_site_fract_y
_atom_site_fract_z
_atom_site_occupancy
_atom_site_U_iso_or_equiv
_atom_site_type_symbol
_atom_site_attached_hydrogens
CaM1 0.40560 0.07450 0.83250 0.80000 0.01500 Ca 0
MnM1 0.40560 0.07450 0.83250 0.15000 0.01500 Mn 0
YM1 0.40560 0.07450 0.83250 0.03000 0.01500 Y 0
CeM1 0.40560 0.07450 0.83250 0.01000 0.01500 Ce 0
LaM1 0.40560 0.07450 0.83250 0.01000 0.01500 La 0
MnM25 0.18290 0.81710 0.82950 0.48000 0.01500 Mn 0
FeM25 0.18290 0.81710 0.82950 0.26000 0.01500 Fe 0
FeM24 0.17070 0.82930 0.83540 0.23000 0.03000 Fe 0
NbM3 0.00000 0.00000 0.12970 0.78000 0.01500 Nb 0
TaM3 0.00000 0.00000 0.12970 0.07000 0.01500 Ta 0
Si7 0.00000 0.00000 0.92080 0.84000 0.01000 Si 0
Si7a 0.00000 0.00000 0.87980 0.09000 0.03000 Si 0
Na1a 0.74820 0.25180 0.00340 0.46000 0.03500 Na 0
Na1b 0.77610 0.22390 0.98610 0.46000 0.03500 Na 0
Na2 0.56180 0.43820 0.67540 1.00000 0.02500 Na 0
NaNa3a -0.10380 0.10380 0.78610 0.97000 0.07500 Na 0
CeNa3a -0.10380 0.10380 0.78610 0.03000 0.07500 Ce 0
Na4 0.43440 0.56560 0.88090 0.50000 0.01500 Na 0
CeNa4 0.43440 0.56560 0.88090 0.20000 0.01500 Ce 0
LaNa4 0.43440 0.56560 0.88090 0.15000 0.01500 La 0
NdNa4 0.43440 0.56560 0.88090 0.05000 0.01500 Nd 0
KNa4 0.43440 0.56560 0.88090 0.08000 0.01500 K 0
SrNa4 0.43440 0.56560 0.88090 0.02000 0.01500 Sr 0
Na5 0.26100 0.73900 0.68490 0.97000 0.06500 Na 0
Zr 0.50340 0.49660 0.00000 1.00000 0.01000 Zr 0
Si1 0.73710 0.26290 0.74980 1.00000 0.01500 Si 0
Si2 0.59680 0.40320 0.91320 1.00000 0.01500 Si 0
Si3 0.45990 0.54010 0.75570 1.00000 0.01000 Si 0
Si4 0.87700 0.12300 0.90710 1.00000 0.01000 Si 0
Si5 0.05590 0.32550 0.73680 1.00000 0.01000 Si 0
Si6 0.27590 -0.06240 0.93040 1.00000 0.01000 Si 0
O1 0.60530 0.39470 0.75280 1.00000 0.02500 O 0
O2 0.77850 0.22150 0.78960 1.00000 0.03500 O 0
O3 0.76470 0.23530 0.70170 1.00000 0.03500 O 0
O4 0.72840 0.27160 0.90620 1.00000 0.03000 O 0
O5 0.54970 0.45030 0.87670 1.00000 0.03500 O 0
O6 0.90980 0.09020 0.63110 1.00000 0.03000 O 0
O7 0.39020 -0.03770 0.72630 1.00000 0.01500 O 0
O8 0.48360 0.51640 0.80500 1.00000 0.01500 O 0
O9 0.39550 0.60450 0.75110 1.00000 0.02500 O 0
O10 0.27670 0.05070 0.93970 1.00000 0.02500 O 0
O11 0.84520 0.15480 0.86120 1.00000 0.02000 O 0
O12 0.94060 0.05940 0.89820 1.00000 0.03500 O 0
O13 0.70250 0.09930 0.62570 1.00000 0.02000 O 0
O14 0.29350 0.92360 0.87830 1.00000 0.01500 O 0
O15 0.15980 0.84020 0.94850 1.00000 0.01500 O 0
O16 0.25160 0.22550 0.70680 1.00000 0.02000 O 0
O17 0.04360 0.29950 0.78910 1.00000 0.01500 O 0
O18 0.18020 0.81980 0.72060 1.00000 0.01500 O 0
O19 0.26930 0.73070 0.83090 0.90000 0.02000 O 0
O20 0.00000 0.00000 0.97380 0.84000 0.02000 O 0
ClX1a 0.00000 0.00000 0.26490 0.36000 0.03000 Cl 0
O-HX1a 0.00000 0.00000 0.26490 0.14000 0.03000 O 0
ClX1b 0.94860 0.89730 0.26130 0.12000 0.03000 Cl 0
O-HX1b 0.94860 0.89730 0.26130 0.05000 0.03000 O 0
ClX2a 0.00000 0.00000 0.75110 0.18000 0.03000 Cl 0
O-HX2a 0.00000 0.00000 0.75110 0.32000 0.03000 O 0
ClX2b 0.00000 0.00000 0.71040 0.18000 0.03000 Cl 0
O-HX2b 0.00000 0.00000 0.71040 0.32000 0.03000 O 0

loop_
_cod_changelog_entry_id
_cod_changelog_entry_author
_cod_changelog_entry_date
_cod_changelog_entry_text
1
;cod-tools version 3.8.0
Id: cif_guess_AMCSD_atom_types 9581 2023-05-17 12:35:41Z saulius
;
2023-05-23T09:22:40+03:00
;Derived atom types and hydrogen counts
from atom names that follow the AMCSD naming convention
(Wat == water, O-H == hydroxyl).
;

loop_
_cod_related_entry_id
_cod_related_entry_database
_cod_related_entry_code
1 AMCSD 0005609
